data_7234686
loop_
_publ_author_name
'Toshiki Mutai'
'Tatsuya Ohkawa'
'Hideaki Shono'
'Koji Araki'

_publ_section_title
;
 The development of aryl-substituted 2-phenylimidazo[1,2-a]pyridines (PIP)
 with various colors of excited-state intramolecular proton transfer
 (ESIPT) luminescence in the solid state
;
_journal_name_full 'Journal of Materials Chemistry C'
_journal_page_first 3599
_journal_page_last 3606
_journal_paper_doi 10.1039/C6TC00376A
_journal_volume 4
_journal_year 2016
_chemical_formula_moiety 'C21 H16 N2 O3'
_chemical_formula_sum 'C21 H16 N2 O3'
_chemical_formula_weight 344.36
_chemical_name_common '8-p-Methoxycarbonylphenyl HPIP'
_space_group_crystal_system monoclinic
_space_group_IT_number 14
_space_group_name_Hall '-P 2ybc'
_space_group_name_H-M_alt 'P 1 21/c 1'
_atom_sites_solution_hydrogens mixed
_atom_sites_solution_primary direct
_atom_sites_solution_secondary difmap
_cell_angle_alpha 90
_cell_angle_beta 96.393(1)
_cell_angle_gamma 90
_cell_formula_units_Z 4
_cell_length_a 12.846(1)
_cell_length_b 17.232(1)
_cell_length_c 7.549(1)
_cell_measurement_reflns_used 15853
_cell_measurement_temperature 298(2)
_cell_measurement_theta_max 73.29
_cell_measurement_theta_min 3.46
_cell_volume 1660.7(3)
_computing_cell_refinement Scalepack
_computing_data_collection 'MacScience Xpress'
_computing_data_reduction 'Denzo and Scalepack'
_computing_molecular_graphics maXus
_computing_structure_refinement 'SHELXL-2013 (Sheldrick, 2013)'
_computing_structure_solution 'SHELXS-2013 (Sheldrick, 2013)'
_diffrn_ambient_temperature 298(2)
_diffrn_measured_fraction_theta_full 0.998
_diffrn_measured_fraction_theta_max 0.972
_diffrn_measurement_device_type 'MacScience DIPLabo'
_diffrn_measurement_method IP
_diffrn_radiation_source 'fine-focus sealed tube'
_diffrn_radiation_type CuK\a
_diffrn_radiation_wavelength 1.54184
_diffrn_reflns_av_R_equivalents 0.0183
_diffrn_reflns_av_unetI/netI 0.0191
_diffrn_reflns_Laue_measured_fraction_full 0.998
_diffrn_reflns_Laue_measured_fraction_max 0.972
_diffrn_reflns_limit_h_max 15
_diffrn_reflns_limit_h_min -15
_diffrn_reflns_limit_k_max 20
_diffrn_reflns_limit_k_min -11
_diffrn_reflns_limit_l_max 9
_diffrn_reflns_limit_l_min -9
_diffrn_reflns_number 4356
_diffrn_reflns_point_group_measured_fraction_full 0.998
_diffrn_reflns_point_group_measured_fraction_max 0.972
_diffrn_reflns_theta_full 67.684
_diffrn_reflns_theta_max 73.292
_diffrn_reflns_theta_min 3.462
_exptl_absorpt_coefficient_mu 0.760
_exptl_absorpt_correction_T_max 0.8957
_exptl_absorpt_correction_T_min 0.8098
_exptl_absorpt_correction_type integration
_exptl_absorpt_process_details 'abscor (MacScience Co. Ltd., 2000)'
_exptl_crystal_colour 'pale red'
_exptl_crystal_density_diffrn 1.377
_exptl_crystal_description prism
_exptl_crystal_F_000 720
_exptl_crystal_size_max 0.44
_exptl_crystal_size_mid 0.19
_exptl_crystal_size_min 0.17
_refine_diff_density_max 0.203
_refine_diff_density_min -0.332
_refine_diff_density_rms 0.081
_refine_ls_extinction_coef .
_refine_ls_extinction_method none
_refine_ls_goodness_of_fit_ref 1.111
_refine_ls_hydrogen_treatment mixed
_refine_ls_matrix_type full
_refine_ls_number_parameters 239
_refine_ls_number_reflns 3245
_refine_ls_number_restraints 0
_refine_ls_restrained_S_all 1.111
_refine_ls_R_factor_all 0.0632
_refine_ls_R_factor_gt 0.0598
_refine_ls_shift/su_max 0.000
_refine_ls_shift/su_mean 0.000
_refine_ls_structure_factor_coef Fsqd
_refine_ls_weighting_details 'w=1/[\s^2^(Fo^2^)+(0.0749P)^2^+0.5363P] where P=(Fo^2^+2Fc^2^)/3'
_refine_ls_weighting_scheme calc
_refine_ls_wR_factor_gt 0.1488
_refine_ls_wR_factor_ref 0.1521
_reflns_Friedel_coverage 0.000
_reflns_Friedel_fraction_full .
_reflns_Friedel_fraction_max .
_reflns_number_gt 3019
_reflns_number_total 3245
_reflns_threshold_expression 'I > 2\s(I)'
_cod_data_source_file J-Mater-Chem-C-2016-4-3599.cif
_cod_data_source_block 8MeOCOPh
_cod_original_sg_symbol_H-M 'P 21/c'
_cod_database_code 7234686
_shelx_space_group_comment
;
The symmetry employed for this shelxl refinement is uniquely defined
by the following loop, which should always be used as a source of
symmetry information in preference to the above space-group names.
They are only intended as comments.
;
_shelxl_version_number 2013-4

loop_
_space_group_symop_operation_xyz
'x, y, z'
'-x, y+1/2, -z+1/2'
'-x, -y, -z'
'x, -y-1/2, z-1/2'

loop_
_atom_site_label
_atom_site_type_symbol
_atom_site_fract_x
_atom_site_fract_y
_atom_site_fract_z
_atom_site_U_iso_or_equiv
_atom_site_adp_type
_atom_site_occupancy
_atom_site_site_symmetry_order
_atom_site_calc_flag
_atom_site_refinement_flags_posn
_atom_site_refinement_flags_adp
_atom_site_refinement_flags_occupancy
_atom_site_disorder_assembly
_atom_site_disorder_group
O1 O 0.58199(12) 0.22572(8) 0.0037(2) 0.0616(4) Uani 1 1 d . . . . .
H1 H 0.535(2) 0.1927(18) 0.064(4) 0.092 Uiso 1 1 d . U . . .
C1 C 0.67381(15) 0.18750(11) -0.0014(2) 0.0485(4) Uani 1 1 d . . . . .
C2 C 0.75211(17) 0.22448(12) -0.0825(3) 0.0586(5) Uani 1 1 d . . . . .
H2 H 0.7401 0.2738 -0.1306 0.070 Uiso 1 1 calc R U . . .
C3 C 0.84696(18) 0.18908(14) -0.0924(3) 0.0679(6) Uani 1 1 d . . . . .
H3 H 0.8985 0.2142 -0.1482 0.082 Uiso 1 1 calc R U . . .
C4 C 0.86616(17) 0.11602(14) -0.0194(3) 0.0682(6) Uani 1 1 d . . . . .
H4 H 0.9307 0.0923 -0.0247 0.082 Uiso 1 1 calc R U . . .
C5 C 0.78904(15) 0.07885(12) 0.0611(3) 0.0569(5) Uani 1 1 d . . . . .
H5 H 0.8024 0.0299 0.1101 0.068 Uiso 1 1 calc R U . . .
C6 C 0.69132(14) 0.11284(10) 0.0711(2) 0.0458(4) Uani 1 1 d . . . . .
C7 C 0.60835(14) 0.07083(10) 0.1478(2) 0.0442(4) Uani 1 1 d . . . . .
N1 N 0.51416(11) 0.10615(8) 0.16654(19) 0.0449(3) Uani 1 1 d . . . . .
C8 C 0.45570(14) 0.05343(9) 0.2380(2) 0.0435(4) Uani 1 1 d . . . . .
C9 C 0.35281(14) 0.05808(10) 0.2862(2) 0.0457(4) Uani 1 1 d . . . . .
C10 C 0.31172(16) -0.00741(11) 0.3566(3) 0.0534(4) Uani 1 1 d . . . . .
H6 H 0.2442 -0.0059 0.3899 0.064 Uiso 1 1 calc R U . . .
C11 C 0.37031(17) -0.07675(11) 0.3792(3) 0.0568(5) Uani 1 1 d . . . . .
H7 H 0.3406 -0.1203 0.4264 0.068 Uiso 1 1 calc R U . . .
C12 C 0.46821(17) -0.08075(10) 0.3335(2) 0.0548(5) Uani 1 1 d . . . . .
H8 H 0.5064 -0.1266 0.3487 0.066 Uiso 1 1 calc R U . . .
N2 N 0.51121(12) -0.01578(8) 0.26355(19) 0.0465(4) Uani 1 1 d . . . . .
C13 C 0.60753(15) -0.00428(10) 0.2072(2) 0.0495(4) Uani 1 1 d . . . . .
H9 H 0.6616 -0.0402 0.2089 0.059 Uiso 1 1 calc R U . . .
C14 C 0.29258(14) 0.13103(10) 0.2573(2) 0.0459(4) Uani 1 1 d . . . . .
C15 C 0.18739(15) 0.12888(11) 0.1899(3) 0.0536(5) Uani 1 1 d . . . . .
H10 H 0.1550 0.0812 0.1654 0.064 Uiso 1 1 calc R U . . .
C16 C 0.13011(15) 0.19619(11) 0.1587(3) 0.0551(5) Uani 1 1 d . . . . .
H11 H 0.0600 0.1936 0.1126 0.066 Uiso 1 1 calc R U . . .
C17 C 0.17696(14) 0.26781(10) 0.1959(2) 0.0476(4) Uani 1 1 d . . . . .
C18 C 0.28095(15) 0.27038(10) 0.2674(3) 0.0524(4) Uani 1 1 d . . . . .
H12 H 0.3123 0.3180 0.2961 0.063 Uiso 1 1 calc R U . . .
C19 C 0.33872(14) 0.20305(10) 0.2965(3) 0.0511(4) Uani 1 1 d . . . . .
H13 H 0.4088 0.2058 0.3426 0.061 Uiso 1 1 calc R U . . .
C20 C 0.11919(15) 0.34125(11) 0.1544(3) 0.0540(5) Uani 1 1 d . . . . .
O2 O 0.02250(11) 0.32896(8) 0.0762(2) 0.0685(4) Uani 1 1 d . . . . .
C21 C -0.0388(2) 0.39577(14) 0.0199(5) 0.0845(8) Uani 1 1 d . . . . .
H14 H -0.0420 0.4301 0.1193 0.127 Uiso 1 1 calc R U . . .
H15 H -0.1084 0.3798 -0.0249 0.127 Uiso 1 1 calc R U . . .
H16 H -0.0072 0.4222 -0.0724 0.127 Uiso 1 1 calc R U . . .
O3 O 0.15454(14) 0.40518(8) 0.1844(3) 0.0823(5) Uani 1 1 d . . . . .

loop_
_atom_site_aniso_label
_atom_site_aniso_U_11
_atom_site_aniso_U_22
_atom_site_aniso_U_33
_atom_site_aniso_U_23
_atom_site_aniso_U_13
_atom_site_aniso_U_12
O1 0.0639(9) 0.0479(7) 0.0736(9) 0.0135(6) 0.0105(7) 0.0099(6)
C1 0.0549(10) 0.0468(9) 0.0427(9) -0.0027(7) 0.0001(7) 0.0016(7)
C2 0.0682(12) 0.0556(11) 0.0515(10) -0.0001(8) 0.0044(9) -0.0081(9)
C3 0.0632(13) 0.0750(14) 0.0667(13) -0.0065(11) 0.0122(10) -0.0141(11)
C4 0.0504(11) 0.0752(14) 0.0785(14) -0.0114(11) 0.0049(10) 0.0011(10)
C5 0.0536(11) 0.0552(11) 0.0603(11) -0.0052(9) -0.0011(8) 0.0042(8)
C6 0.0515(10) 0.0448(9) 0.0398(8) -0.0060(7) -0.0003(7) 0.0018(7)
C7 0.0523(9) 0.0400(8) 0.0387(8) -0.0041(6) -0.0021(7) 0.0046(7)
N1 0.0500(8) 0.0380(7) 0.0457(8) -0.0007(5) 0.0005(6) 0.0014(6)
C8 0.0531(9) 0.0336(8) 0.0417(8) -0.0018(6) -0.0033(7) -0.0012(6)
C9 0.0534(10) 0.0393(8) 0.0425(9) -0.0033(6) -0.0030(7) -0.0056(7)
C10 0.0609(11) 0.0459(9) 0.0516(10) 0.0008(8) -0.0019(8) -0.0126(8)
C11 0.0752(13) 0.0410(9) 0.0515(10) 0.0023(7) -0.0047(9) -0.0134(8)
C12 0.0791(13) 0.0339(8) 0.0485(10) 0.0000(7) -0.0064(9) -0.0051(8)
N2 0.0618(9) 0.0335(7) 0.0419(7) -0.0019(5) -0.0038(6) 0.0003(6)
C13 0.0584(10) 0.0402(9) 0.0485(9) -0.0036(7) 0.0001(8) 0.0070(7)
C14 0.0481(9) 0.0436(9) 0.0457(9) -0.0021(7) 0.0045(7) -0.0053(7)
C15 0.0494(10) 0.0429(9) 0.0672(12) -0.0031(8) 0.0008(8) -0.0094(7)
C16 0.0459(9) 0.0487(10) 0.0699(12) -0.0010(8) 0.0027(8) -0.0062(7)
C17 0.0480(9) 0.0423(9) 0.0543(10) -0.0022(7) 0.0135(8) -0.0027(7)
C18 0.0520(10) 0.0430(9) 0.0628(11) -0.0088(8) 0.0089(8) -0.0085(7)
C19 0.0462(9) 0.0477(10) 0.0582(11) -0.0060(8) 0.0010(8) -0.0072(7)
C20 0.0532(10) 0.0475(10) 0.0630(11) -0.0020(8) 0.0141(9) -0.0034(8)
O2 0.0513(8) 0.0505(8) 0.1029(12) 0.0071(7) 0.0041(7) 0.0029(6)
C21 0.0707(15) 0.0616(14) 0.120(2) 0.0157(14) 0.0038(14) 0.0163(11)
O3 0.0794(11) 0.0441(8) 0.1201(15) -0.0077(8) -0.0025(10) -0.0043(7)

loop_
_atom_type_symbol
_atom_type_description
_atom_type_scat_dispersion_real
_atom_type_scat_dispersion_imag
_atom_type_scat_source
C C 0.0181 0.0091 'International Tables Vol C Tables 4.2.6.8 and 6.1.1.4'
H H 0.0000 0.0000 'International Tables Vol C Tables 4.2.6.8 and 6.1.1.4'
O O 0.0492 0.0322 'International Tables Vol C Tables 4.2.6.8 and 6.1.1.4'
N N 0.0311 0.0180 'International Tables Vol C Tables 4.2.6.8 and 6.1.1.4'

loop_
_geom_angle_atom_site_label_1
_geom_angle_atom_site_label_2
_geom_angle_atom_site_label_3
_geom_angle
_geom_angle_site_symmetry_1
_geom_angle_site_symmetry_3
C1 O1 H1 108.4(17) . .
O1 C1 C2 117.70(17) . .
O1 C1 C6 122.38(17) . .
C2 C1 C6 119.92(18) . .
C3 C2 C1 120.7(2) . .
C3 C2 H2 119.6 . .
C1 C2 H2 119.6 . .
C2 C3 C4 120.1(2) . .
C2 C3 H3 119.9 . .
C4 C3 H3 119.9 . .
C5 C4 C3 119.6(2) . .
C5 C4 H4 120.2 . .
C3 C4 H4 120.2 . .
C4 C5 C6 121.7(2) . .
C4 C5 H5 119.2 . .
C6 C5 H5 119.2 . .
C5 C6 C1 117.96(18) . .
C5 C6 C7 120.95(17) . .
C1 C6 C7 121.04(16) . .
C13 C7 N1 110.21(16) . .
C13 C7 C6 129.09(17) . .
N1 C7 C6 120.70(15) . .
C8 N1 C7 106.39(14) . .
N1 C8 N2 109.73(15) . .
N1 C8 C9 130.73(16) . .
N2 C8 C9 119.54(15) . .
C10 C9 C8 117.57(17) . .
C10 C9 C14 122.44(17) . .
C8 C9 C14 119.98(15) . .
C9 C10 C11 121.18(19) . .
C9 C10 H6 119.4 . .
C11 C10 H6 119.4 . .
C12 C11 C10 120.96(18) . .
C12 C11 H7 119.5 . .
C10 C11 H7 119.5 . .
C11 C12 N2 118.90(17) . .
C11 C12 H8 120.5 . .
N2 C12 H8 120.5 . .
C13 N2 C12 130.68(16) . .
C13 N2 C8 107.47(14) . .
C12 N2 C8 121.85(17) . .
N2 C13 C7 106.20(15) . .
N2 C13 H9 126.9 . .
C7 C13 H9 126.9 . .
C15 C14 C19 118.34(17) . .
C15 C14 C9 120.16(16) . .
C19 C14 C9 121.50(16) . .
C16 C15 C14 121.21(17) . .
C16 C15 H10 119.4 . .
C14 C15 H10 119.4 . .
C15 C16 C17 120.13(18) . .
C15 C16 H11 119.9 . .
C17 C16 H11 119.9 . .
C18 C17 C16 119.01(17) . .
C18 C17 C20 119.58(16) . .
C16 C17 C20 121.37(17) . .
C19 C18 C17 120.87(16) . .
C19 C18 H12 119.6 . .
C17 C18 H12 119.6 . .
C18 C19 C14 120.40(17) . .
C18 C19 H13 119.8 . .
C14 C19 H13 119.8 . .
O3 C20 O2 122.87(19) . .
O3 C20 C17 124.89(19) . .
O2 C20 C17 112.23(16) . .
C20 O2 C21 117.32(18) . .
O2 C21 H14 109.5 . .
O2 C21 H15 109.5 . .
H14 C21 H15 109.5 . .
O2 C21 H16 109.5 . .
H14 C21 H16 109.5 . .
H15 C21 H16 109.5 . .

loop_
_geom_bond_atom_site_label_1
_geom_bond_atom_site_label_2
_geom_bond_distance
_geom_bond_site_symmetry_2
O1 C1 1.355(2) .
O1 H1 0.98(3) .
C1 C2 1.389(3) .
C1 C6 1.406(3) .
C2 C3 1.372(3) .
C2 H2 0.9300 .
C3 C4 1.385(3) .
C3 H3 0.9300 .
C4 C5 1.377(3) .
C4 H4 0.9300 .
C5 C6 1.395(3) .
C5 H5 0.9300 .
C6 C7 1.460(3) .
C7 C13 1.370(2) .
C7 N1 1.376(2) .
N1 C8 1.331(2) .
C8 N2 1.392(2) .
C8 C9 1.412(3) .
C9 C10 1.378(2) .
C9 C14 1.479(2) .
C10 C11 1.412(3) .
C10 H6 0.9300 .
C11 C12 1.342(3) .
C11 H7 0.9300 .
C12 N2 1.379(2) .
C12 H8 0.9300 .
N2 C13 1.367(2) .
C13 H9 0.9300 .
C14 C15 1.390(3) .
C14 C19 1.393(2) .
C15 C16 1.380(3) .
C15 H10 0.9300 .
C16 C17 1.388(2) .
C16 H11 0.9300 .
C17 C18 1.385(3) .
C17 C20 1.483(3) .
C18 C19 1.381(3) .
C18 H12 0.9300 .
C19 H13 0.9300 .
C20 O3 1.203(2) .
C20 O2 1.331(2) .
O2 C21 1.433(3) .
C21 H14 0.9600 .
C21 H15 0.9600 .
C21 H16 0.9600 .

loop_
_geom_hbond_atom_site_label_D
_geom_hbond_atom_site_label_H
_geom_hbond_atom_site_label_A
_geom_hbond_distance_DH
_geom_hbond_distance_HA
_geom_hbond_distance_DA
_geom_hbond_angle_DHA
_geom_hbond_site_symmetry_A
O1 H1 N1 0.98(3) 1.71(3) 2.599(2) 148(3) .
C13 H9 O3 0.93 2.59 3.448(3) 154.4 2_645

loop_
_geom_torsion_atom_site_label_1
_geom_torsion_atom_site_label_2
_geom_torsion_atom_site_label_3
_geom_torsion_atom_site_label_4
_geom_torsion
_geom_torsion_site_symmetry_1
_geom_torsion_site_symmetry_2
_geom_torsion_site_symmetry_3
_geom_torsion_site_symmetry_4
O1 C1 C2 C3 -179.94(18) . . . .
C6 C1 C2 C3 -0.2(3) . . . .
C1 C2 C3 C4 -0.8(3) . . . .
C2 C3 C4 C5 0.8(3) . . . .
C3 C4 C5 C6 0.1(3) . . . .
C4 C5 C6 C1 -1.0(3) . . . .
C4 C5 C6 C7 176.46(18) . . . .
O1 C1 C6 C5 -179.20(17) . . . .
C2 C1 C6 C5 1.1(3) . . . .
O1 C1 C6 C7 3.3(3) . . . .
C2 C1 C6 C7 -176.41(16) . . . .
C5 C6 C7 C13 -4.7(3) . . . .
C1 C6 C7 C13 172.70(17) . . . .
C5 C6 C7 N1 176.31(16) . . . .
C1 C6 C7 N1 -6.3(2) . . . .
C13 C7 N1 C8 0.38(19) . . . .
C6 C7 N1 C8 179.53(14) . . . .
C7 N1 C8 N2 -0.67(18) . . . .
C7 N1 C8 C9 179.83(16) . . . .
N1 C8 C9 C10 179.22(17) . . . .
N2 C8 C9 C10 -0.2(2) . . . .
N1 C8 C9 C14 0.3(3) . . . .
N2 C8 C9 C14 -179.14(14) . . . .
C8 C9 C10 C11 -0.2(3) . . . .
C14 C9 C10 C11 178.64(16) . . . .
C9 C10 C11 C12 0.4(3) . . . .
C10 C11 C12 N2 0.0(3) . . . .
C11 C12 N2 C13 179.93(17) . . . .
C11 C12 N2 C8 -0.5(3) . . . .
N1 C8 N2 C13 0.72(18) . . . .
C9 C8 N2 C13 -179.71(15) . . . .
N1 C8 N2 C12 -178.97(15) . . . .
C9 C8 N2 C12 0.6(2) . . . .
C12 N2 C13 C7 179.19(16) . . . .
C8 N2 C13 C7 -0.46(18) . . . .
N1 C7 C13 N2 0.07(19) . . . .
C6 C7 C13 N2 -179.00(16) . . . .
C10 C9 C14 C15 -41.3(3) . . . .
C8 C9 C14 C15 137.59(18) . . . .
C10 C9 C14 C19 138.62(19) . . . .
C8 C9 C14 C19 -42.5(2) . . . .
C19 C14 C15 C16 1.3(3) . . . .
C9 C14 C15 C16 -178.78(18) . . . .
C14 C15 C16 C17 -0.5(3) . . . .
C15 C16 C17 C18 -1.1(3) . . . .
C15 C16 C17 C20 176.52(18) . . . .
C16 C17 C18 C19 2.0(3) . . . .
C20 C17 C18 C19 -175.71(17) . . . .
C17 C18 C19 C14 -1.2(3) . . . .
C15 C14 C19 C18 -0.5(3) . . . .
C9 C14 C19 C18 179.63(17) . . . .
C18 C17 C20 O3 -3.0(3) . . . .
C16 C17 C20 O3 179.3(2) . . . .
C18 C17 C20 O2 175.96(17) . . . .
C16 C17 C20 O2 -1.7(3) . . . .
O3 C20 O2 C21 2.7(3) . . . .
C17 C20 O2 C21 -176.3(2) . . . .
